data_4110427
loop_
_publ_author_name
'Josephine S. Nakhla'
'Jeff W. Kampf'
'John P. Wolfe'

_publ_section_title
;
 Intramolecular Pd-Catalyzed Carboetherification and Carboamination.
 Influence of Catalyst Structure on Reaction Mechanism and Product
 Stereochemistry
;
_journal_name_full 'Journal of the American Chemical Society'
_journal_page_first 2893
_journal_page_last 2901
_journal_paper_doi 10.1021/ja057489m
_journal_volume 128
_journal_year 2006
_chemical_formula_moiety 'C32 H29 N O'
_chemical_formula_sum 'C32 H29 N O'
_chemical_formula_weight 443.56
_chemical_name_systematic
;
 ?
;
_space_group_IT_number 2
_symmetry_cell_setting triclinic
_symmetry_space_group_name_Hall '-P 1'
_symmetry_space_group_name_H-M 'P -1'
_atom_sites_solution_hydrogens geom
_atom_sites_solution_primary direct
_atom_sites_solution_secondary difmap
_audit_creation_method SHELXL-97
_cell_angle_alpha 83.163(2)
_cell_angle_beta 69.461(2)
_cell_angle_gamma 85.405(2)
_cell_formula_units_Z 2
_cell_length_a 10.1043(15)
_cell_length_b 10.1610(15)
_cell_length_c 12.5238(19)
_cell_measurement_reflns_used 5058
_cell_measurement_temperature 123(2)
_cell_measurement_theta_max 2.27
_cell_measurement_theta_min 2.89
_cell_volume 1194.5(3)
_computing_cell_refinement 'Bruker SMART'
_computing_data_collection 'Bruker SMART'
_computing_data_reduction 'Bruker SHELXTL'
_computing_molecular_graphics 'Bruker SHELXTL'
_computing_publication_material 'Bruker SHELXTL'
_computing_structure_refinement 'Bruker SHELXTL'
_computing_structure_solution 'Bruker SHELXTL'
_diffrn_ambient_temperature 123(2)
_diffrn_measured_fraction_theta_full 0.996
_diffrn_measured_fraction_theta_max 0.996
_diffrn_measurement_device_type 'CCD area detector'
_diffrn_measurement_method 'phi and omega scans'
_diffrn_radiation_monochromator graphite
_diffrn_radiation_source 'fine-focus sealed tube'
_diffrn_radiation_type MoK\a
_diffrn_radiation_wavelength 0.71073
_diffrn_reflns_av_R_equivalents 0.0245
_diffrn_reflns_av_sigmaI/netI 0.0197
_diffrn_reflns_limit_h_max 13
_diffrn_reflns_limit_h_min -12
_diffrn_reflns_limit_k_max 13
_diffrn_reflns_limit_k_min -13
_diffrn_reflns_limit_l_max 16
_diffrn_reflns_limit_l_min -16
_diffrn_reflns_number 20301
_diffrn_reflns_theta_full 28.32
_diffrn_reflns_theta_max 28.32
_diffrn_reflns_theta_min 2.89
_exptl_absorpt_coefficient_mu 0.073
_exptl_absorpt_correction_T_max 0.9783
_exptl_absorpt_correction_T_min 0.9670
_exptl_absorpt_correction_type multi-scan
_exptl_absorpt_process_details
;
  Blessing, R. Acta Cryst. (1995) A51 33-38.
  Sheldrick, G.  SADABS (Version 2.10) Bruker/Siemens area
  detector absorption and other corrections, University of 
  Gottingen, Germany 2003.
;
_exptl_crystal_colour yellow
_exptl_crystal_density_diffrn 1.233
_exptl_crystal_description block
_exptl_crystal_F_000 472
_exptl_crystal_size_max 0.46
_exptl_crystal_size_mid 0.40
_exptl_crystal_size_min 0.30
_refine_diff_density_max 0.331
_refine_diff_density_min -0.218
_refine_diff_density_rms 0.043
_refine_ls_extinction_method none
_refine_ls_goodness_of_fit_ref 1.034
_refine_ls_hydrogen_treatment constr
_refine_ls_matrix_type full
_refine_ls_number_parameters 307
_refine_ls_number_reflns 5944
_refine_ls_number_restraints 0
_refine_ls_restrained_S_all 1.034
_refine_ls_R_factor_all 0.0577
_refine_ls_R_factor_gt 0.0479
_refine_ls_shift/su_max 0.000
_refine_ls_shift/su_mean 0.000
_refine_ls_structure_factor_coef Fsqd
_refine_ls_weighting_details 'calc w=1/[\s^2^(Fo^2^)+(0.0575P)^2^+0.5473P] where P=(Fo^2^+2Fc^2^)/3'
_refine_ls_weighting_scheme calc
_refine_ls_wR_factor_gt 0.1223
_refine_ls_wR_factor_ref 0.1304
_reflns_number_gt 4955
_reflns_number_total 5944
_reflns_threshold_expression >2sigma(I)
_cod_data_source_file ja057489msi20051102_020724.cif
_cod_data_source_block jnd
_cod_database_code 4110427

loop_
_symmetry_equiv_pos_as_xyz
'x, y, z'
'-x, -y, -z'

loop_
_atom_site_label
_atom_site_type_symbol
_atom_site_fract_x
_atom_site_fract_y
_atom_site_fract_z
_atom_site_U_iso_or_equiv
_atom_site_adp_type
_atom_site_occupancy
_atom_site_symmetry_multiplicity
_atom_site_calc_flag
_atom_site_refinement_flags
C13 C 0.75552(12) 0.46128(12) 0.49876(10) 0.0225(2) Uani 1 1 d .
O1 O 1.02878(11) 0.84797(10) -0.06704(8) 0.0350(2) Uani 1 1 d .
C1 C 0.71060(14) 0.60259(12) 0.52012(10) 0.0253(3) Uani 1 1 d .
C2 C 0.78132(19) 0.67784(14) 0.56698(13) 0.0394(3) Uani 1 1 d .
H2A H 0.8617 0.6409 0.5843 0.047 Uiso 1 1 calc R
C3 C 0.7338(3) 0.80766(17) 0.58841(17) 0.0608(6) Uani 1 1 d .
H3A H 0.7830 0.8599 0.6191 0.073 Uiso 1 1 calc R
C4 C 0.6155(3) 0.86132(17) 0.56540(15) 0.0597(6) Uani 1 1 d .
H4A H 0.5828 0.9495 0.5818 0.072 Uiso 1 1 calc R
C5 C 0.54509(19) 0.78748(16) 0.51883(14) 0.0455(4) Uani 1 1 d .
H5A H 0.4637 0.8245 0.5031 0.055 Uiso 1 1 calc R
C6 C 0.59301(15) 0.65884(14) 0.49489(12) 0.0318(3) Uani 1 1 d .
H6A H 0.5455 0.6086 0.4611 0.038 Uiso 1 1 calc R
C7 C 0.77040(13) 0.36748(12) 0.59562(10) 0.0235(2) Uani 1 1 d .
C8 C 0.71587(14) 0.39751(13) 0.70905(11) 0.0277(3) Uani 1 1 d .
H8A H 0.6639 0.4789 0.7272 0.033 Uiso 1 1 calc R
C9 C 0.73698(15) 0.30910(14) 0.79611(12) 0.0304(3) Uani 1 1 d .
H9A H 0.6996 0.3308 0.8731 0.036 Uiso 1 1 calc R
C10 C 0.81190(15) 0.19010(14) 0.77134(12) 0.0311(3) Uani 1 1 d .
H10A H 0.8271 0.1305 0.8308 0.037 Uiso 1 1 calc R
C11 C 0.86475(16) 0.15833(14) 0.65907(13) 0.0350(3) Uani 1 1 d .
H11A H 0.9153 0.0761 0.6418 0.042 Uiso 1 1 calc R
C12 C 0.84440(15) 0.24551(13) 0.57195(12) 0.0313(3) Uani 1 1 d .
H12A H 0.8809 0.2225 0.4953 0.038 Uiso 1 1 calc R
N1 N 0.78014(11) 0.41361(10) 0.40301(9) 0.0254(2) Uani 1 1 d .
C14 C 0.79013(13) 0.49717(12) 0.30144(10) 0.0240(2) Uani 1 1 d .
C15 C 0.89603(13) 0.58984(13) 0.25783(11) 0.0258(3) Uani 1 1 d .
H15A H 0.9545 0.6028 0.3005 0.031 Uiso 1 1 calc R
C16 C 0.91640(14) 0.66323(13) 0.15243(11) 0.0270(3) Uani 1 1 d .
H16A H 0.9888 0.7256 0.1228 0.032 Uiso 1 1 calc R
C17 C 0.82959(13) 0.64414(13) 0.09102(10) 0.0257(3) Uani 1 1 d .
C18 C 0.82814(14) 0.71285(13) -0.02301(11) 0.0275(3) Uani 1 1 d .
H18A H 0.7677 0.7963 -0.0087 0.033 Uiso 1 1 calc R
C19 C 0.75136(14) 0.61292(14) -0.06137(11) 0.0303(3) Uani 1 1 d .
H19A H 0.8194 0.5461 -0.1048 0.036 Uiso 1 1 calc R
H19B H 0.6997 0.6587 -0.1102 0.036 Uiso 1 1 calc R
C20 C 0.64774(14) 0.54718(15) 0.05086(11) 0.0312(3) Uani 1 1 d .
H20A H 0.5562 0.5982 0.0754 0.037 Uiso 1 1 calc R
H20B H 0.6307 0.4550 0.0426 0.037 Uiso 1 1 calc R
C21 C 0.72517(13) 0.55060(13) 0.13404(11) 0.0255(3) Uani 1 1 d .
C22 C 0.70496(13) 0.47581(13) 0.23829(11) 0.0259(3) Uani 1 1 d .
H22A H 0.6346 0.4113 0.2663 0.031 Uiso 1 1 calc R
C23 C 0.97221(14) 0.74710(13) -0.10851(11) 0.0282(3) Uani 1 1 d .
H23A H 1.0366 0.6660 -0.1162 0.034 Uiso 1 1 calc R
C24 C 0.97570(15) 0.80564(14) -0.22745(11) 0.0302(3) Uani 1 1 d .
H24A H 0.8926 0.8661 -0.2233 0.036 Uiso 1 1 calc R
H24B H 0.9800 0.7353 -0.2770 0.036 Uiso 1 1 calc R
C25 C 1.11238(15) 0.88081(14) -0.26966(11) 0.0316(3) Uani 1 1 d .
H25A H 1.1119 0.9524 -0.3305 0.038 Uiso 1 1 calc R
H25B H 1.1962 0.8205 -0.2990 0.038 Uiso 1 1 calc R
C26 C 1.10995(14) 0.93746(14) -0.16077(12) 0.0299(3) Uani 1 1 d .
H26A H 1.0597 1.0266 -0.1560 0.036 Uiso 1 1 calc R
C27 C 1.25533(14) 0.95086(13) -0.15536(11) 0.0290(3) Uani 1 1 d .
C28 C 1.31598(17) 0.85305(16) -0.09765(13) 0.0385(3) Uani 1 1 d .
H28A H 1.2658 0.7756 -0.0608 0.046 Uiso 1 1 calc R
C29 C 1.44903(18) 0.86746(19) -0.09344(14) 0.0456(4) Uani 1 1 d .
H29A H 1.4892 0.8001 -0.0533 0.055 Uiso 1 1 calc R
C30 C 1.52379(17) 0.97876(18) -0.14706(14) 0.0427(4) Uani 1 1 d .
H30A H 1.6150 0.9882 -0.1438 0.051 Uiso 1 1 calc R
C31 C 1.46505(16) 1.07679(16) -0.20578(13) 0.0380(3) Uani 1 1 d .
H31A H 1.5161 1.1537 -0.2429 0.046 Uiso 1 1 calc R
C32 C 1.33171(15) 1.06254(14) -0.21025(12) 0.0329(3) Uani 1 1 d .
H32A H 1.2922 1.1296 -0.2511 0.039 Uiso 1 1 calc R

loop_
_atom_site_aniso_label
_atom_site_aniso_U_11
_atom_site_aniso_U_22
_atom_site_aniso_U_33
_atom_site_aniso_U_23
_atom_site_aniso_U_13
_atom_site_aniso_U_12
C13 0.0217(5) 0.0230(6) 0.0228(6) -0.0004(4) -0.0083(4) -0.0004(4)
O1 0.0404(5) 0.0423(6) 0.0224(5) -0.0027(4) -0.0085(4) -0.0146(4)
C1 0.0310(6) 0.0229(6) 0.0190(5) -0.0006(4) -0.0061(5) 0.0015(5)
C2 0.0607(10) 0.0278(7) 0.0393(8) -0.0044(6) -0.0290(7) 0.0001(6)
C3 0.1179(18) 0.0286(8) 0.0542(11) -0.0105(7) -0.0517(12) 0.0030(9)
C4 0.1115(17) 0.0285(8) 0.0383(9) -0.0103(7) -0.0284(10) 0.0247(9)
C5 0.0543(10) 0.0377(8) 0.0335(8) 0.0018(6) -0.0075(7) 0.0198(7)
C6 0.0317(7) 0.0301(7) 0.0281(6) 0.0026(5) -0.0063(5) 0.0037(5)
C7 0.0243(6) 0.0233(6) 0.0235(6) 0.0007(4) -0.0096(5) -0.0022(4)
C8 0.0300(6) 0.0277(6) 0.0249(6) -0.0004(5) -0.0098(5) 0.0003(5)
C9 0.0336(7) 0.0345(7) 0.0241(6) 0.0012(5) -0.0120(5) -0.0040(5)
C10 0.0334(7) 0.0297(6) 0.0334(7) 0.0078(5) -0.0180(6) -0.0058(5)
C11 0.0411(8) 0.0260(6) 0.0378(8) 0.0020(5) -0.0162(6) 0.0033(5)
C12 0.0379(7) 0.0267(6) 0.0283(6) -0.0019(5) -0.0112(6) 0.0028(5)
N1 0.0290(5) 0.0247(5) 0.0228(5) -0.0012(4) -0.0100(4) 0.0000(4)
C14 0.0281(6) 0.0232(6) 0.0198(5) -0.0034(4) -0.0073(5) 0.0025(4)
C15 0.0281(6) 0.0285(6) 0.0225(6) -0.0042(5) -0.0107(5) -0.0005(5)
C16 0.0284(6) 0.0284(6) 0.0242(6) -0.0025(5) -0.0085(5) -0.0037(5)
C17 0.0284(6) 0.0275(6) 0.0208(6) -0.0027(5) -0.0081(5) -0.0001(5)
C18 0.0294(6) 0.0311(6) 0.0226(6) -0.0024(5) -0.0101(5) 0.0013(5)
C19 0.0298(6) 0.0389(7) 0.0238(6) -0.0012(5) -0.0115(5) -0.0027(5)
C20 0.0297(6) 0.0403(7) 0.0260(6) -0.0004(5) -0.0127(5) -0.0057(5)
C21 0.0257(6) 0.0289(6) 0.0228(6) -0.0045(5) -0.0092(5) 0.0006(5)
C22 0.0263(6) 0.0273(6) 0.0234(6) -0.0027(5) -0.0074(5) -0.0018(5)
C23 0.0295(6) 0.0321(7) 0.0239(6) -0.0018(5) -0.0107(5) -0.0011(5)
C24 0.0325(7) 0.0356(7) 0.0232(6) 0.0007(5) -0.0115(5) -0.0023(5)
C25 0.0344(7) 0.0362(7) 0.0239(6) 0.0025(5) -0.0109(5) -0.0046(5)
C26 0.0319(7) 0.0285(6) 0.0280(6) -0.0023(5) -0.0088(5) -0.0009(5)
C27 0.0328(7) 0.0302(6) 0.0236(6) -0.0040(5) -0.0085(5) -0.0029(5)
C28 0.0412(8) 0.0381(8) 0.0358(8) 0.0074(6) -0.0152(6) -0.0077(6)
C29 0.0407(8) 0.0569(10) 0.0389(8) 0.0104(7) -0.0179(7) -0.0030(7)
C30 0.0335(7) 0.0614(10) 0.0353(8) -0.0040(7) -0.0129(6) -0.0098(7)
C31 0.0380(8) 0.0372(8) 0.0352(8) -0.0065(6) -0.0052(6) -0.0107(6)
C32 0.0366(7) 0.0280(6) 0.0308(7) -0.0025(5) -0.0078(6) -0.0005(5)

loop_
_atom_type_symbol
_atom_type_description
_atom_type_scat_dispersion_real
_atom_type_scat_dispersion_imag
_atom_type_scat_source
C C 0.0033 0.0016 'International Tables Vol C Tables 4.2.6.8 and 6.1.1.4'
H H 0.0000 0.0000 'International Tables Vol C Tables 4.2.6.8 and 6.1.1.4'
N N 0.0061 0.0033 'International Tables Vol C Tables 4.2.6.8 and 6.1.1.4'
O O 0.0106 0.0060 'International Tables Vol C Tables 4.2.6.8 and 6.1.1.4'

loop_
_geom_angle_atom_site_label_1
_geom_angle_atom_site_label_2
_geom_angle_atom_site_label_3
_geom_angle
N1 C13 C7 117.07(11)
N1 C13 C1 124.56(11)
C7 C13 C1 118.35(10)
C26 O1 C23 110.55(10)
C2 C1 C6 119.34(13)
C2 C1 C13 121.41(12)
C6 C1 C13 119.23(12)
C1 C2 C3 119.59(16)
C4 C3 C2 120.56(17)
C5 C4 C3 120.17(15)
C4 C5 C6 119.87(16)
C5 C6 C1 120.44(15)
C8 C7 C12 118.38(12)
C8 C7 C13 122.50(11)
C12 C7 C13 119.11(11)
C9 C8 C7 120.50(12)
C10 C9 C8 120.50(13)
C9 C10 C11 119.48(12)
C12 C11 C10 120.46(13)
C11 C12 C7 120.67(13)
C13 N1 C14 121.49(11)
C15 C14 C22 120.11(11)
C15 C14 N1 119.81(11)
C22 C14 N1 119.65(11)
C16 C15 C14 120.56(11)
C17 C16 C15 119.27(12)
C16 C17 C21 120.06(12)
C16 C17 C18 129.39(12)
C21 C17 C18 110.55(11)
C23 C18 C17 114.73(11)
C23 C18 C19 114.18(11)
C17 C18 C19 101.62(10)
C18 C19 C20 104.76(10)
C21 C20 C19 102.48(10)
C22 C21 C17 121.19(12)
C22 C21 C20 129.04(12)
C17 C21 C20 109.77(11)
C21 C22 C14 118.78(12)
O1 C23 C18 109.02(11)
O1 C23 C24 104.51(11)
C18 C23 C24 116.02(11)
C23 C24 C25 101.32(10)
C24 C25 C26 102.33(11)
O1 C26 C27 110.69(11)
O1 C26 C25 105.57(11)
C27 C26 C25 113.68(11)
C28 C27 C32 118.78(13)
C28 C27 C26 121.42(12)
C32 C27 C26 119.79(12)
C29 C28 C27 120.50(14)
C30 C29 C28 120.52(15)
C29 C30 C31 119.63(15)
C30 C31 C32 119.97(14)
C31 C32 C27 120.59(14)

loop_
_geom_bond_atom_site_label_1
_geom_bond_atom_site_label_2
_geom_bond_distance
C13 N1 1.2822(16)
C13 C7 1.4941(16)
C13 C1 1.4970(17)
O1 C26 1.4378(16)
O1 C23 1.4408(16)
C1 C2 1.3886(19)
C1 C6 1.3964(19)
C2 C3 1.391(2)
C3 C4 1.381(3)
C4 C5 1.375(3)
C5 C6 1.387(2)
C7 C8 1.3935(18)
C7 C12 1.4022(18)
C8 C9 1.3930(18)
C9 C10 1.382(2)
C10 C11 1.386(2)
C11 C12 1.3841(19)
N1 C14 1.4197(16)
C14 C15 1.3996(18)
C14 C22 1.4005(17)
C15 C16 1.3930(18)
C16 C17 1.3909(18)
C17 C21 1.3952(18)
C17 C18 1.5175(17)
C18 C23 1.5118(18)
C18 C19 1.5387(19)
C19 C20 1.5407(19)
C20 C21 1.5112(17)
C21 C22 1.3875(18)
C23 C24 1.5263(18)
C24 C25 1.5266(19)
C25 C26 1.5339(19)
C26 C27 1.5116(19)
C27 C28 1.389(2)
C27 C32 1.3922(19)
C28 C29 1.384(2)
C29 C30 1.379(2)
C30 C31 1.386(2)
C31 C32 1.388(2)
